data_4318044
loop_
_publ_author_name
'F. Albert Cotton'
'Evgeny V. Dikarev'
'Marina A. Petrukhina'
'Marion Schmitz'
'Peter J. Stang'

_publ_section_title
;
 Supramolecular Assemblies of Dimetal Complexes with Polydentate N-Donor
 Ligands: From a Discrete Pyramid to a 3D Channel Network
;
_journal_name_full 'Inorganic Chemistry'
_journal_page_first 2903
_journal_page_last 2908
_journal_paper_doi 10.1021/ic020051s
_journal_volume 41
_journal_year 2002
_chemical_compound_source synthesized
_chemical_formula_analytical 'not measured'
_chemical_formula_moiety
;
  [Rh2 (O2 C2 F3)4]2, [(C6 H5)2 Si (C5 H4 N)2]
;
_chemical_formula_structural
;
  {[Rh2(O2CCF3)4]2(Ph2Si(C5H4N)2)}
;
_chemical_formula_sum 'C38 H18 F24 N2 O16 Rh4 Si'
_chemical_formula_weight 1654.27
_chemical_melting_point ?
_chemical_name_systematic
;
  Catena-{bis[tetrakis(trifluoroacetato)dirhodium(II,II)]-
  -bis(4'-pyridyl)diphenylsilane}
;
_space_group_IT_number 15
_symmetry_cell_setting monoclinic
_symmetry_space_group_name_Hall '-C 2yc'
_symmetry_space_group_name_H-M 'C 1 2/c 1'
_atom_sites_solution_hydrogens geom
_atom_sites_solution_primary direct
_atom_sites_solution_secondary difmap
_audit_creation_method SHELXL
_cell_angle_alpha 90.00
_cell_angle_beta 90.14(2)
_cell_angle_gamma 90.00
_cell_formula_units_Z 4
_cell_length_a 21.726(6)
_cell_length_b 16.795(1)
_cell_length_c 17.798(3)
_cell_measurement_reflns_used 237
_cell_measurement_temperature 213(2)
_cell_measurement_theta_max 20.8
_cell_measurement_theta_min 9.05
_cell_volume 6494(2)
_computing_cell_refinement 'MADNES (Enraf-Nonius, 1989)'
_computing_data_collection 'MADNES (Enraf-Nonius, 1989)'
_computing_data_reduction 'PROCOR (Kabsch, 1988)'
_computing_molecular_graphics 'SHELXTL V.5 (Siemens, 1994)'
_computing_publication_material CIFTAB
_computing_structure_refinement 'SHELXL-93 (Sheldrick, 1993)'
_computing_structure_solution 'SHELXTL V.5 (Siemens, 1994)'
_diffrn_ambient_temperature 213(2)
_diffrn_measurement_device 'Nonius FAST area detector'
_diffrn_measurement_method 'Ellipsoid-mask fitting'
_diffrn_radiation_monochromator graphite
_diffrn_radiation_source 'fine-focus sealed tube'
_diffrn_radiation_type MoK\a
_diffrn_radiation_wavelength 0.71073
_diffrn_reflns_av_R_equivalents 0.0715
_diffrn_reflns_av_sigmaI/netI 0.0428
_diffrn_reflns_limit_h_max 25
_diffrn_reflns_limit_h_min -26
_diffrn_reflns_limit_k_max 19
_diffrn_reflns_limit_k_min -20
_diffrn_reflns_limit_l_max 21
_diffrn_reflns_limit_l_min -21
_diffrn_reflns_number 21531
_diffrn_reflns_theta_max 25.20
_diffrn_reflns_theta_min 2.29
_diffrn_standards_number 'none (area detector data)'
_exptl_absorpt_coefficient_mu 1.140
_exptl_absorpt_correction_type none
_exptl_crystal_colour red-violet
_exptl_crystal_density_diffrn 1.692
_exptl_crystal_density_meas ?
_exptl_crystal_density_method none
_exptl_crystal_description plate
_exptl_crystal_F_000 3192
_exptl_crystal_size_max 0.40
_exptl_crystal_size_mid 0.30
_exptl_crystal_size_min 0.08
_refine_diff_density_max 1.211
_refine_diff_density_min -0.909
_refine_diff_density_rms 0.183
_refine_ls_extinction_coef noref
_refine_ls_extinction_method none
_refine_ls_goodness_of_fit_all 1.088
_refine_ls_goodness_of_fit_obs 1.076
_refine_ls_hydrogen_treatment noref
_refine_ls_matrix_type full
_refine_ls_number_parameters 408
_refine_ls_number_reflns 5749
_refine_ls_number_restraints 60
_refine_ls_restrained_S_all 1.117
_refine_ls_restrained_S_obs 1.101
_refine_ls_R_factor_all 0.0784
_refine_ls_R_factor_obs 0.0677
_refine_ls_shift/esd_max 0.000
_refine_ls_shift/esd_mean 0.000
_refine_ls_structure_factor_coef Fsqd
_refine_ls_weighting_details 'w=1/[\s^2^(Fo^2^)+(0.1050P)^2^+85.7000P] where P=(Fo^2^+2Fc^2^)/3'
_refine_ls_weighting_scheme calc
_refine_ls_wR_factor_all 0.2047
_refine_ls_wR_factor_obs 0.1854
_reflns_number_observed 4948
_reflns_number_total 5749
_reflns_observed_criterion >2sigma(I)
_cod_data_source_file ic020051s_3.cif
_cod_data_source_block {[Rh2(O2CCF3)4]2,(C6H5)2Si(C5H4N)2}_(3)
_cod_depositor_comments
;
The following automatic conversions were performed:

'_chemical_melting_point' value 'not measured' was changed to '?' -
the value is undefined or not given.

Automatic conversion script
Id: cif_fix_values 1569 2011-02-09 13:29:24Z adriana 

The following automatic conversions were performed:

'_exptl_crystal_density_meas' value 'not measured' was changed to '?'
- the value is perceived as not measured.

Automatic conversion script
Id: cif_fix_values 3008 2015-01-20 13:52:24Z robertas 

The following automatic conversions were performed:

'_refine_ls_weighting_scheme' value 'calc
w=1/[\s^2^(Fo^2^)+(0.1050P)^2^+85.7000P] where P=(Fo^2^+2Fc^2^)/3'
was changed to 'calc'. New tag '_refine_ls_weighting_details' was
created. The value of the new tag was set to
'w=1/[\s^2^(Fo^2^)+(0.1050P)^2^+85.7000P] where P=(Fo^2^+2Fc^2^)/3'.

Automatic conversion script
Id: cif_fix_values 3143 2015-03-26 13:38:13Z robertas 
;
_cod_database_code 4318044

loop_
_symmetry_equiv_pos_as_xyz
'x, y, z'
'-x, y, -z+1/2'
'x+1/2, y+1/2, z'
'-x+1/2, y+1/2, -z+1/2'
'-x, -y, -z'
'x, -y, z-1/2'
'-x+1/2, -y+1/2, -z'
'x+1/2, -y+1/2, z-1/2'

loop_
_atom_site_aniso_label
_atom_site_aniso_U_11
_atom_site_aniso_U_22
_atom_site_aniso_U_33
_atom_site_aniso_U_23
_atom_site_aniso_U_13
_atom_site_aniso_U_12
Rh1 0.0301(3) 0.0337(3) 0.0346(3) 0.0009(2) -0.0005(2) -0.0078(2)
Rh2 0.0427(4) 0.0460(4) 0.0355(4) 0.0000(2) -0.0031(3) -0.0203(3)
O1 0.047(3) 0.037(3) 0.055(3) 0.005(2) -0.004(3) -0.010(2)
O2 0.037(3) 0.050(3) 0.046(3) -0.014(2) 0.007(2) -0.012(2)
O3 0.041(3) 0.043(3) 0.062(3) 0.015(3) -0.012(3) -0.015(2)
O4 0.042(3) 0.066(4) 0.047(3) -0.010(3) 0.006(3) -0.006(3)
O5 0.076(4) 0.041(3) 0.048(3) 0.006(2) -0.007(3) -0.026(3)
O6 0.042(3) 0.071(4) 0.049(3) -0.005(3) 0.005(3) -0.020(3)
O7 0.040(3) 0.058(3) 0.055(3) 0.012(3) -0.012(3) -0.014(3)
O8 0.067(4) 0.065(4) 0.044(3) -0.015(3) 0.000(3) -0.014(3)
Si1 0.0205(11) 0.0305(13) 0.0386(14) 0.000 -0.0010(10) 0.000
N1 0.027(3) 0.037(3) 0.033(3) 0.004(2) 0.000(2) -0.006(2)
C1 0.067(6) 0.038(4) 0.047(5) 0.004(3) -0.002(4) -0.014(4)
C2 0.048(5) 0.059(5) 0.046(5) -0.001(4) 0.007(4) -0.009(4)
C3 0.042(4) 0.054(5) 0.054(5) 0.013(4) -0.005(4) -0.013(4)
C4 0.058(6) 0.067(6) 0.039(4) -0.006(4) 0.003(4) 0.002(5)
C5 0.085(8) 0.043(5) 0.098(8) 0.013(5) -0.004(6) -0.013(5)
C6 0.050(6) 0.095(8) 0.077(7) -0.019(6) 0.019(5) -0.014(5)
C7 0.059(6) 0.081(8) 0.117(10) 0.037(7) -0.040(7) -0.023(6)
C8 0.070(8) 0.102(10) 0.118(11) -0.048(9) -0.017(7) 0.004(7)
C9 0.046(4) 0.049(4) 0.049(4) 0.018(4) -0.016(4) -0.021(4)
C10 0.038(4) 0.045(4) 0.047(4) 0.014(3) -0.009(3) -0.014(3)
C11 0.025(3) 0.035(3) 0.036(3) -0.001(3) 0.000(3) 0.003(3)
C12 0.037(4) 0.052(5) 0.039(4) 0.010(3) -0.009(3) -0.010(3)
C13 0.041(4) 0.040(4) 0.044(4) 0.011(3) -0.003(3) -0.009(3)
C14 0.025(3) 0.035(4) 0.042(4) -0.001(3) -0.003(3) -0.009(3)
C15 0.070(6) 0.041(4) 0.045(4) 0.006(3) 0.004(4) 0.006(4)
C16 0.090(7) 0.046(5) 0.052(5) 0.008(4) -0.002(5) 0.006(5)
C17 0.055(5) 0.058(5) 0.050(5) 0.010(4) -0.008(4) -0.023(4)
C18 0.069(7) 0.087(8) 0.076(7) 0.024(6) 0.037(6) 0.017(6)
C19 0.062(6) 0.061(6) 0.078(7) 0.024(5) 0.033(5) 0.019(5)

loop_
_atom_site_label
_atom_site_type_symbol
_atom_site_fract_x
_atom_site_fract_y
_atom_site_fract_z
_atom_site_U_iso_or_equiv
_atom_site_thermal_displace_type
_atom_site_occupancy
_atom_site_calc_flag
_atom_site_refinement_flags
_atom_site_disorder_group
Rh1 Rh 0.24945(2) 0.01202(3) 0.14894(3) 0.0328(2) Uani 1 d . .
Rh2 Rh 0.15678(3) -0.05836(4) 0.11394(3) 0.0414(2) Uani 1 d . .
O1 O 0.2749(3) -0.0845(3) 0.2094(3) 0.0465(13) Uani 1 d . .
O2 O 0.2036(2) 0.0547(3) 0.2392(3) 0.0445(13) Uani 1 d . .
O3 O 0.2191(3) 0.1048(3) 0.0869(3) 0.0488(14) Uani 1 d . .
O4 O 0.2904(3) -0.0341(4) 0.0563(3) 0.0517(14) Uani 1 d . .
O5 O 0.1878(3) -0.1497(3) 0.1783(3) 0.055(2) Uani 1 d . .
O6 O 0.1164(3) -0.0111(4) 0.2067(3) 0.0538(15) Uani 1 d . .
O7 O 0.1321(3) 0.0401(4) 0.0537(3) 0.0509(14) Uani 1 d . .
O8 O 0.2041(3) -0.1017(4) 0.0242(3) 0.059(2) Uani 1 d . .
Si1 Si 0.5000 0.2314(2) 0.2500 0.0299(5) Uani 1 d S .
N1 N 0.3324(3) 0.0748(3) 0.1782(3) 0.0324(12) Uani 1 d . .
C1 C 0.2386(4) -0.1424(5) 0.2105(5) 0.050(2) Uani 1 d . .
C2 C 0.1483(4) 0.0343(6) 0.2471(5) 0.051(2) Uani 1 d . .
C3 C 0.1683(4) 0.0982(5) 0.0548(5) 0.050(2) Uani 1 d . .
C4 C 0.2593(4) -0.0796(6) 0.0158(5) 0.055(2) Uani 1 d . .
C5 C 0.2594(6) -0.2119(6) 0.2591(7) 0.075(3) Uani 1 d D 1
F1 F 0.2391(6) -0.2817(7) 0.2337(8) 0.069(4) Uiso 0.50 d PD 1
F2 F 0.2322(7) -0.2018(8) 0.3282(7) 0.082(4) Uiso 0.50 d PD 1
F3 F 0.3175(6) -0.2136(9) 0.2770(9) 0.090(4) Uiso 0.50 d PD 1
F1X F 0.2211(7) -0.2735(10) 0.2567(11) 0.102(6) Uiso 0.500(6) d PD 2
F2X F 0.2696(9) -0.1912(10) 0.3279(9) 0.111(5) Uiso 0.50 d PD 2
F3X F 0.3163(6) -0.2340(10) 0.2360(9) 0.095(4) Uiso 0.50 d PD 2
C6 C 0.1166(5) 0.0679(7) 0.3177(7) 0.074(3) Uani 1 d D 1
F4 F 0.1385(10) 0.0314(14) 0.3807(10) 0.094(6) Uiso 0.40 d PD 1
F5 F 0.0567(6) 0.0529(11) 0.3160(9) 0.057(4) Uiso 0.40 d PD 1
F6 F 0.1280(9) 0.1440(9) 0.3248(12) 0.078(5) Uiso 0.40 d PD 1
F4X F 0.1187(9) 0.0087(9) 0.3706(9) 0.068(4) Uiso 0.400(5) d PD 2
F5X F 0.0567(7) 0.0825(15) 0.3042(11) 0.086(7) Uiso 0.40 d PD 2
F6X F 0.1440(6) 0.1276(9) 0.3481(10) 0.048(3) Uiso 0.40 d PD 2
F4Y F 0.0738(15) 0.0239(18) 0.3491(19) 0.080(9) Uiso 0.200(5) d PD 3
F5Y F 0.0859(22) 0.1331(22) 0.2852(23) 0.124(14) Uiso 0.20 d PD 3
F6Y F 0.1498(13) 0.0961(24) 0.3720(17) 0.076(10) Uiso 0.20 d PD 3
C7 C 0.1476(5) 0.1714(7) 0.0114(7) 0.086(4) Uani 1 d D 1
F7 F 0.0916(8) 0.1939(13) 0.0405(14) 0.100(7) Uiso 0.40 d PD 1
F8 F 0.1810(7) 0.2348(9) 0.0184(12) 0.060(4) Uiso 0.40 d PD 1
F9 F 0.1319(13) 0.1607(16) -0.0576(12) 0.118(9) Uiso 0.40 d PD 1
F7X F 0.0911(6) 0.1854(11) 0.0043(13) 0.071(4) Uiso 0.400(7) d PD 2
F8X F 0.1911(7) 0.2190(10) -0.0095(11) 0.070(5) Uiso 0.40 d PD 2
F9X F 0.1492(11) 0.1385(14) -0.0693(10) 0.101(7) Uiso 0.40 d PD 2
F7Y F 0.0991(11) 0.1614(16) -0.0272(15) 0.054(6) Uiso 0.200(7) d PD 3
F8Y F 0.1606(14) 0.2389(13) 0.0453(15) 0.058(7) Uiso 0.20 d PD 3
F9Y F 0.1863(15) 0.1818(23) -0.0521(16) 0.100(11) Uiso 0.20 d PD 3
C8 C 0.2921(6) -0.1119(8) -0.0541(8) 0.097(4) Uani 1 d D 1
F10 F 0.3519(6) -0.1195(13) -0.0438(9) 0.076(4) Uiso 0.45 d PD 1
F11 F 0.2841(12) -0.0580(12) -0.1075(11) 0.100(6) Uiso 0.45 d PD 1
F12 F 0.2636(9) -0.1780(11) -0.0779(12) 0.093(5) Uiso 0.45 d PD 1
F10X F 0.3502(8) -0.0844(15) -0.0621(12) 0.062(5) Uiso 0.300(7) d PD 2
F11X F 0.2667(11) -0.0869(18) -0.1167(11) 0.074(6) Uiso 0.30 d PD 2
F12X F 0.2892(14) -0.1917(10) -0.0580(14) 0.085(7) Uiso 0.30 d PD 2
F10Y F 0.3342(15) -0.1628(20) -0.0250(16) 0.096(9) Uiso 0.250(7) d PD 3
F11Y F 0.3261(23) -0.0540(20) -0.0822(27) 0.151(17) Uiso 0.25 d PD 3
F12Y F 0.2597(13) -0.1402(26) -0.1078(18) 0.106(10) Uiso 0.25 d PD 3
C9 C 0.3517(4) 0.1342(5) 0.1348(5) 0.048(2) Uani 1 d . .
H9 H 0.3305(4) 0.1455(5) 0.0900(5) 0.058 Uiso 1 calc R .
C10 C 0.4024(3) 0.1798(5) 0.1544(4) 0.044(2) Uani 1 d . .
H10 H 0.4150(3) 0.2215(5) 0.1228(4) 0.052 Uiso 1 calc R .
C11 C 0.4348(3) 0.1649(4) 0.2199(4) 0.0323(14) Uani 1 d . .
C12 C 0.4143(3) 0.1000(5) 0.2619(4) 0.043(2) Uani 1 d . .
H12 H 0.4358(3) 0.0851(5) 0.3057(4) 0.051 Uiso 1 calc R .
C13 C 0.3634(4) 0.0579(4) 0.2403(4) 0.042(2) Uani 1 d . .
H13 H 0.3500(4) 0.0154(4) 0.2705(4) 0.050 Uiso 1 calc R .
C14 C 0.5234(3) 0.2933(4) 0.1681(4) 0.0340(15) Uani 1 d . .
C15 C 0.4986(4) 0.3675(5) 0.1551(5) 0.052(2) Uani 1 d . .
H15 H 0.4705(4) 0.3888(5) 0.1898(5) 0.062 Uiso 1 calc R .
C16 C 0.5141(5) 0.4117(6) 0.0920(5) 0.063(2) Uani 1 d . .
H16 H 0.4971(5) 0.4626(6) 0.0850(5) 0.075 Uiso 1 calc R .
C17 C 0.5542(4) 0.3817(5) 0.0399(5) 0.054(2) Uani 1 d . .
H17 H 0.5638(4) 0.4109(5) -0.0036(5) 0.065 Uiso 1 calc R .
C18 C 0.5793(5) 0.3099(7) 0.0520(6) 0.077(3) Uani 1 d . .
H18 H 0.6068(5) 0.2884(7) 0.0168(6) 0.093 Uiso 1 calc R .
C19 C 0.5650(5) 0.2674(6) 0.1163(6) 0.067(3) Uani 1 d . .
H19 H 0.5849(5) 0.2184(6) 0.1245(6) 0.081 Uiso 1 calc R .

loop_
_atom_type_symbol
_atom_type_description
_atom_type_scat_dispersion_real
_atom_type_scat_dispersion_imag
_atom_type_scat_source
C C 0.0033 0.0016 'International Tables Vol C Tables 4.2.6.8 and 6.1.1.4'
H H 0.0000 0.0000 'International Tables Vol C Tables 4.2.6.8 and 6.1.1.4'
N N 0.0061 0.0033 'International Tables Vol C Tables 4.2.6.8 and 6.1.1.4'
O O 0.0106 0.0060 'International Tables Vol C Tables 4.2.6.8 and 6.1.1.4'
F F 0.0171 0.0103 'International Tables Vol C Tables 4.2.6.8 and 6.1.1.4'
Si Si 0.0817 0.0704 'International Tables Vol C Tables 4.2.6.8 and 6.1.1.4'
Rh Rh -1.1178 0.9187 'International Tables Vol C Tables 4.2.6.8 and 6.1.1.4'

loop_
_geom_angle_atom_site_label_1
_geom_angle_atom_site_label_2
_geom_angle_atom_site_label_3
_geom_angle
_geom_angle_site_symmetry_1
_geom_angle_site_symmetry_3
_geom_angle_publ_flag
O3 Rh1 O1 176.4(2) . . y
O3 Rh1 O2 90.0(2) . . y
O1 Rh1 O2 89.8(2) . . y
O3 Rh1 O4 89.6(3) . . y
O1 Rh1 O4 90.3(3) . . y
O2 Rh1 O4 176.4(2) . . y
O3 Rh1 N1 91.5(2) . . y
O1 Rh1 N1 92.1(2) . . y
O2 Rh1 N1 92.7(2) . . y
O4 Rh1 N1 90.9(2) . . y
O3 Rh1 Rh2 88.04(15) . . y
O1 Rh1 Rh2 88.3(2) . . y
O2 Rh1 Rh2 88.10(14) . . y
O4 Rh1 Rh2 88.3(2) . . y
N1 Rh1 Rh2 179.08(15) . . y
O5 Rh2 O6 88.9(3) . . y
O5 Rh2 O8 90.3(3) . . y
O6 Rh2 O8 175.1(2) . . y
O5 Rh2 O7 174.5(2) . . y
O6 Rh2 O7 89.9(3) . . y
O8 Rh2 O7 90.5(3) . . y
O5 Rh2 Rh1 87.1(2) . . y
O6 Rh2 Rh1 87.7(2) . . y
O8 Rh2 Rh1 87.4(2) . . y
O7 Rh2 Rh1 87.5(2) . . y
O5 Rh2 C17 105.0(2) . 3_445 n
O6 Rh2 C17 100.4(3) . 3_445 n
O8 Rh2 C17 84.5(3) . 3_445 n
O7 Rh2 C17 80.5(2) . 3_445 n
Rh1 Rh2 C17 165.4(2) . 3_445 y
O5 Rh2 C18 80.4(3) . 3_445 n
O6 Rh2 C18 110.2(2) . 3_445 n
O8 Rh2 C18 74.4(3) . 3_445 n
O7 Rh2 C18 105.0(3) . 3_445 n
Rh1 Rh2 C18 157.8(2) . 3_445 y
C17 Rh2 C18 26.6(3) 3_445 3_445 n
C1 O1 Rh1 117.4(5) . . n
C2 O2 Rh1 117.6(5) . . n
C3 O3 Rh1 118.0(5) . . n
C4 O4 Rh1 117.7(6) . . n
C1 O5 Rh2 118.4(5) . . n
C2 O6 Rh2 117.6(5) . . n
C3 O7 Rh2 117.3(5) . . n
C4 O8 Rh2 117.9(5) . . n
C14 Si1 C14 112.2(5) . 2_655 n
C14 Si1 C11 108.4(3) . . n
C14 Si1 C11 110.3(3) 2_655 . n
C14 Si1 C11 110.3(3) . 2_655 n
C14 Si1 C11 108.4(3) 2_655 2_655 n
C11 Si1 C11 107.1(4) . 2_655 n
C13 N1 C9 119.0(6) . . n
C13 N1 Rh1 121.5(5) . . n
C9 N1 Rh1 119.5(5) . . n
O5 C1 O1 128.7(8) . . n
O5 C1 C5 116.5(8) . . n
O1 C1 C5 114.7(8) . . n
O6 C2 O2 128.9(8) . . n
O6 C2 C6 116.2(8) . . n
O2 C2 C6 114.8(8) . . n
O3 C3 O7 129.1(8) . . n
O3 C3 C7 115.0(7) . . n
O7 C3 C7 115.9(7) . . n
O4 C4 O8 128.6(8) . . n
O4 C4 C8 115.7(9) . . n
O8 C4 C8 115.7(8) . . n
F3 C5 F1 112.6(13) . . n
F3 C5 F2 101.7(13) . . n
F1 C5 F2 105.7(12) . . n
F3 C5 C1 116.3(11) . . n
F1 C5 C1 112.6(10) . . n
F2 C5 C1 106.6(10) . . n
F2X C5 F1X 110.4(14) . . n
F2X C5 F3X 101.9(14) . . n
F1X C5 F3X 110.4(13) . . n
F2X C5 C1 112.5(12) . . n
F1X C5 C1 113.2(12) . . n
F3X C5 C1 107.9(11) . . n
F6 C6 F5 111.9(14) . . n
F6 C6 F4 107.2(15) . . n
F5 C6 F4 105.9(14) . . n
F6 C6 C2 110.6(11) . . n
F5 C6 C2 110.6(10) . . n
F4 C6 C2 110.5(13) . . n
F6X C6 F5X 112.4(15) . . n
F6X C6 F4X 105.2(14) . . n
F5X C6 F4X 106.6(14) . . n
F6X C6 C2 114.9(9) . . n
F5X C6 C2 110.8(12) . . n
F4X C6 C2 106.3(11) . . n
F6Y C6 F4Y 106.4(21) . . n
F6Y C6 F5Y 106.6(21) . . n
F4Y C6 F5Y 106.1(20) . . n
F6Y C6 C2 119.5(16) . . n
F4Y C6 C2 117.3(17) . . n
F5Y C6 C2 99.3(21) . . n
F9 C7 F8 110.6(16) . . n
F9 C7 F7 99.6(16) . . n
F8 C7 F7 103.5(16) . . n
F9 C7 C3 116.7(16) . . n
F8 C7 C3 116.9(10) . . n
F7 C7 C3 107.0(13) . . n
F7X C7 F8X 124.7(14) . . n
F7X C7 C3 119.4(11) . . n
F8X C7 C3 115.5(11) . . n
F7X C7 F9X 89.9(14) . . n
F8X C7 F9X 86.2(13) . . n
C3 C7 F9X 100.2(13) . . n
F7Y C7 F8Y 122.7(19) . . n
F7Y C7 F9Y 94.4(18) . . n
F8Y C7 F9Y 97.5(18) . . n
F7Y C7 C3 114.4(14) . . n
F8Y C7 C3 113.7(14) . . n
F9Y C7 C3 109.2(18) . . n
F10 C8 F11 107.1(17) . . n
F10 C8 F12 114.8(16) . . n
F11 C8 F12 106.3(17) . . n
F10 C8 C4 112.4(12) . . n
F11 C8 C4 106.2(13) . . n
F12 C8 C4 109.5(13) . . n
F11X C8 F12X 104.8(17) . . n
F11X C8 F10X 101.0(18) . . n
F12X C8 F10X 112.3(17) . . n
F11X C8 C4 112.3(14) . . n
F12X C8 C4 112.0(16) . . n
F10X C8 C4 113.5(12) . . n
F12Y C8 F11Y 107.3(24) . . n
F12Y C8 F10Y 115.0(21) . . n
F11Y C8 F10Y 103.5(22) . . n
F12Y C8 C4 118.8(19) . . n
F11Y C8 C4 107.9(23) . . n
F10Y C8 C4 103.2(17) . . n
N1 C9 C10 121.4(7) . . n
C11 C10 C9 120.9(7) . . n
C10 C11 C12 115.6(6) . . n
C10 C11 Si1 120.9(5) . . n
C12 C11 Si1 123.5(5) . . n
C13 C12 C11 120.7(7) . . n
N1 C13 C12 122.3(7) . . n
C19 C14 C15 115.7(7) . . n
C19 C14 Si1 122.3(6) . . n
C15 C14 Si1 122.0(6) . . n
C14 C15 C16 121.6(8) . . n
C17 C16 C15 120.5(9) . . n
C18 C17 C16 118.7(9) . . n
C17 C18 C19 120.4(10) . . n
C14 C19 C18 123.0(9) . . n

loop_
_geom_bond_atom_site_label_1
_geom_bond_atom_site_label_2
_geom_bond_distance
_geom_bond_site_symmetry_2
_geom_bond_publ_flag
Rh1 O3 2.020(5) . y
Rh1 O1 2.022(5) . y
Rh1 O2 2.024(5) . y
Rh1 O4 2.030(6) . y
Rh1 N1 2.150(5) . y
Rh1 Rh2 2.4151(9) . y
Rh2 O5 2.028(6) . y
Rh2 O6 2.032(6) . y
Rh2 O8 2.037(6) . y
Rh2 O7 2.042(6) . y
Rh2 C17 2.776(8) 3_445 y
Rh2 C18 2.988(13) 3_445 y
O1 C1 1.252(10) . n
O2 C2 1.258(10) . n
O3 C3 1.247(10) . n
O4 C4 1.248(11) . n
O5 C1 1.249(11) . n
O6 C2 1.255(11) . n
O7 C3 1.254(10) . n
O8 C4 1.266(11) . n
Si1 C14 1.861(7) . n
Si1 C14 1.861(7) 2_655 n
Si1 C11 1.881(7) . n
Si1 C11 1.881(7) 2_655 n
N1 C13 1.323(9) . n
N1 C9 1.330(9) . n
C1 C5 1.521(13) . n
C2 C6 1.543(13) . n
C3 C7 1.518(14) . n
C4 C8 1.53(2) . n
C5 F3 1.30(2) . n
C5 F1 1.331(15) . n
C5 F2 1.38(2) . n
C5 F2X 1.29(2) . n
C5 F1X 1.33(2) . n
C5 F3X 1.36(2) . n
C6 F6 1.31(2) . n
C6 F5 1.326(15) . n
C6 F4 1.36(2) . n
C6 F6X 1.284(14) . n
C6 F5X 1.35(2) . n
C6 F4X 1.37(2) . n
C6 F6Y 1.29(2) . n
C6 F4Y 1.31(2) . n
C6 F5Y 1.40(2) . n
C7 F9 1.29(2) . n
C7 F8 1.29(2) . n
C7 F7 1.38(2) . n
C7 F7X 1.25(2) . n
C7 F8X 1.29(2) . n
C7 F9X 1.54(2) . n
C7 F7Y 1.27(2) . n
C7 F8Y 1.31(2) . n
C7 F9Y 1.42(2) . n
C8 F10 1.32(2) . n
C8 F11 1.32(2) . n
C8 F12 1.34(2) . n
C8 F11X 1.31(2) . n
C8 F12X 1.34(2) . n
C8 F10X 1.35(2) . n
C8 F12Y 1.28(2) . n
C8 F11Y 1.32(3) . n
C8 F10Y 1.35(2) . n
C9 C10 1.386(10) . n
C10 C11 1.382(10) . n
C11 C12 1.395(10) . n
C12 C13 1.368(11) . n
C14 C19 1.365(11) . n
C14 C15 1.377(11) . n
C15 C16 1.389(12) . n
C16 C17 1.369(14) . n
C17 C18 1.341(14) . n
C18 C19 1.384(13) . n
